data_7157671
loop_
_publ_author_name
'Luo, Yan-Long'
'Liu, Yu-Feng'
'Guan, Bing-Tao'

_publ_section_title
;
 Alkyl lithium-catalyzed benzylic C-H bond addition of alkyl pyridines to
 \a-alkenes.
;
_journal_issue 34
_journal_name_full 'Organic &amp; biomolecular chemistry'
_journal_page_first 6622
_journal_page_last 6626
_journal_paper_doi 10.1039/d0ob01499k
_journal_volume 18
_journal_year 2020
_chemical_formula_moiety 'C7 H3 N2 O6, C7 H4 N2 O6, C12 H18 N'
_chemical_formula_sum 'C26 H25 N5 O12'
_chemical_formula_weight 599.51
_space_group_crystal_system triclinic
_space_group_IT_number 2
_space_group_name_Hall '-P 1'
_space_group_name_H-M_alt 'P -1'
_atom_sites_solution_hydrogens mixed
_atom_sites_solution_primary dual
_audit_creation_date 2019-06-05
_audit_creation_method
;
Olex2 1.2
(compiled 2018.05.29 svn.r3508 for OlexSys, GUI svn.r5506)
;
_audit_update_record
;
2019-06-11 deposited with the CCDC.	2020-08-17 downloaded from the CCDC.
;
_cell_angle_alpha 108.0000(10)
_cell_angle_beta 99.4130(10)
_cell_angle_gamma 106.6790(10)
_cell_formula_units_Z 2
_cell_length_a 10.03310(10)
_cell_length_b 11.89880(10)
_cell_length_c 13.4124(2)
_cell_measurement_reflns_used 19514
_cell_measurement_temperature 294.15
_cell_measurement_theta_max 79.0890
_cell_measurement_theta_min 4.1980
_cell_volume 1401.73(3)
_computing_cell_refinement 'CrysAlisPro 1.171.39.46 (Rigaku OD, 2018)'
_computing_data_collection 'CrysAlisPro 1.171.39.46 (Rigaku OD, 2018)'
_computing_data_reduction 'CrysAlisPro 1.171.39.46 (Rigaku OD, 2018)'
_computing_molecular_graphics 'Olex2 (Dolomanov et al., 2009)'
_computing_publication_material 'Olex2 (Dolomanov et al., 2009)'
_computing_structure_refinement 'ShelXL (Sheldrick, 2015)'
_computing_structure_solution 'ShelXT (Sheldrick, 2015)'
_diffrn_ambient_temperature 294.15
_diffrn_detector PILT
_diffrn_measured_fraction_theta_full 0.986
_diffrn_measured_fraction_theta_max 0.966
_diffrn_measurement_details
;
List of Runs (angles in degrees, time in seconds):

  # Type    Start    End  Width  t~exp~   \w     \q     \k     \f   Frames
#--------------------------------------------------------------------------
  1  \w    -24.00  94.00   0.50    0.50    --    5.00  57.00-120.00  236
  2  \w    -84.00  39.00   0.50    0.50    --  -50.10  72.00  30.00  246
  3  \w    -82.00  39.00   0.50    0.50    --  -50.10  38.00-120.00  242
  4  \w   -140.00 -21.00   0.50    0.50    --  -50.10 -52.00  51.64  238
  5  \w   -140.00 -17.00   0.50    0.50    --  -50.10 -72.00 120.00  246
  6  \w   -140.00 -17.00   0.50    0.50    --  -50.10 -33.00 -50.17  246
  7  \w   -199.00 -81.00   0.50    0.50    -- -110.00 -57.00 -90.00  236
  8  \w   -143.00 -21.00   0.50    0.50    -- -110.00  72.00  60.00  244
  9  \w   -161.00 -21.00   0.50    0.50    -- -110.00  19.00  60.00  280
 10  \w   -143.00 -21.00   0.50    0.50    -- -110.00  72.00 -60.00  244
 11  \w   -143.00 -21.00   0.50    0.50    -- -110.00  72.00  90.00  244
 12  \w   -199.00 -80.00   0.50    0.50    -- -110.00 -64.00  64.12  238
 13  \w   -139.00 -21.00   0.50    0.50    -- -110.00  57.00 120.00  236
 14  \w   -143.00 -21.00   0.50    0.50    -- -110.00  72.00-150.00  244
 15  \w   -143.00 -21.00   0.50    0.50    -- -110.00  72.00-180.00  244
 16  \w   -199.00 -59.00   0.50    0.50    -- -110.00 -19.00 -30.00  280
 17  \w   -143.00 -21.00   0.50    0.50    -- -110.00  72.00 -90.00  244
 18  \w   -143.00 -21.00   0.50    0.50    -- -110.00  72.00   0.00  244
 19  \w   -139.00 -21.00   0.50    0.50    -- -110.00  57.00-180.00  236
 20  \w   -143.00 -21.00   0.50    0.50    -- -110.00  72.00 -30.00  244
 21  \w   -199.00 -81.00   0.50    0.50    -- -110.00 -46.00-113.60  236
 22  \w   -143.00 -21.00   0.50    0.50    -- -110.00  72.00 120.00  244
 23  \w   -199.00 -79.00   0.50    0.50    -- -110.00 -67.00 152.66  240
 24  \w   -140.00 -20.00   0.50    0.50    --  -50.10 -63.00 147.48  240
 25  \w    -80.00  39.00   0.50    0.50    --  -50.10  57.00 -30.00  238
 26  \w   -140.00 -21.00   0.50    0.50    --  -50.10 -57.00-150.00  238
 27  \w   -140.00 -21.00   0.50    0.50    --  -50.10 -60.00 -74.49  238
 28  \w   -199.00 -79.00   0.50    0.50    -- -110.00 -38.00-180.00  240
 29  \w   -199.00-146.00   0.50    0.50    -- -110.00 -38.00 -60.00  106
;
_diffrn_measurement_device 'four-circle diffractometer'
_diffrn_measurement_device_type 'XtaLAB AFC12 (RCD3): Kappa single'
_diffrn_measurement_method '\w scans'
_diffrn_orient_matrix_type 'CrysAlisPro convention (1999,Acta A55,543-557)'
_diffrn_orient_matrix_UB_11 0.0428342000
_diffrn_orient_matrix_UB_12 0.0385680000
_diffrn_orient_matrix_UB_13 -0.0931590000
_diffrn_orient_matrix_UB_21 0.0740172000
_diffrn_orient_matrix_UB_22 0.1389523000
_diffrn_orient_matrix_UB_23 0.0798995000
_diffrn_orient_matrix_UB_31 0.1432261000
_diffrn_orient_matrix_UB_32 -0.0222050000
_diffrn_orient_matrix_UB_33 0.0271012000
_diffrn_radiation_monochromator mirror
_diffrn_radiation_probe x-ray
_diffrn_radiation_type CuK\a
_diffrn_radiation_wavelength 1.54184
_diffrn_reflns_av_R_equivalents 0.0251
_diffrn_reflns_av_unetI/netI 0.0146
_diffrn_reflns_Laue_measured_fraction_full 0.986
_diffrn_reflns_Laue_measured_fraction_max 0.966
_diffrn_reflns_limit_h_max 12
_diffrn_reflns_limit_h_min -10
_diffrn_reflns_limit_k_max 15
_diffrn_reflns_limit_k_min -14
_diffrn_reflns_limit_l_max 16
_diffrn_reflns_limit_l_min -17
_diffrn_reflns_number 34190
_diffrn_reflns_point_group_measured_fraction_full 0.986
_diffrn_reflns_point_group_measured_fraction_max 0.966
_diffrn_reflns_theta_full 67.684
_diffrn_reflns_theta_max 79.542
_diffrn_reflns_theta_min 3.606
_diffrn_source 'Rotating-anode X-ray tube'
_diffrn_source_type 'Rigaku (Cu) X-ray Source'
_exptl_absorpt_coefficient_mu 0.980
_exptl_absorpt_correction_T_max 1.00000
_exptl_absorpt_correction_T_min 0.34301
_exptl_absorpt_correction_type multi-scan
_exptl_absorpt_process_details
;
CrysAlisPro 1.171.39.46 (Rigaku Oxford Diffraction, 2018)
Empirical absorption correction using spherical harmonics,
 implemented in SCALE3 ABSPACK scaling algorithm.
;
_exptl_crystal_colour colourless
_exptl_crystal_colour_primary colourless
_exptl_crystal_density_diffrn 1.420
_exptl_crystal_description prism
_exptl_crystal_F_000 624
_exptl_crystal_size_max 0.28
_exptl_crystal_size_mid 0.22
_exptl_crystal_size_min 0.18
_refine_diff_density_max 0.259
_refine_diff_density_min -0.330
_refine_diff_density_rms 0.041
_refine_ls_extinction_coef 0.0052(8)
_refine_ls_extinction_expression Fc^*^=kFc[1+0.001xFc^2^\l^3^/sin(2\q)]^-1/4^
_refine_ls_extinction_method 'SHELXL-2018/3 (Sheldrick 2018)'
_refine_ls_goodness_of_fit_ref 1.093
_refine_ls_hydrogen_treatment mixed
_refine_ls_matrix_type full
_refine_ls_number_parameters 396
_refine_ls_number_reflns 5893
_refine_ls_number_restraints 0
_refine_ls_restrained_S_all 1.093
_refine_ls_R_factor_all 0.0605
_refine_ls_R_factor_gt 0.0572
_refine_ls_shift/su_max 0.001
_refine_ls_shift/su_mean 0.000
_refine_ls_structure_factor_coef Fsqd
_refine_ls_weighting_details 'w=1/[\s^2^(Fo^2^)+(0.0970P)^2^+0.2560P] where P=(Fo^2^+2Fc^2^)/3'
_refine_ls_weighting_scheme calc
_refine_ls_wR_factor_gt 0.1780
_refine_ls_wR_factor_ref 0.1816
_reflns_Friedel_coverage 0.000
_reflns_number_gt 5241
_reflns_number_total 5893
_reflns_threshold_expression 'I > 2\s(I)'
_cod_data_source_file d0ob01499k2.cif
_cod_data_source_block p20190605b
_cod_depositor_comments 'Adding full bibliography for 7157671.cif.'
_cod_database_code 7157671
_shelx_shelxl_version_number 2018/3
_chemical_oxdiff_formula C19H21N3O6
_shelx_space_group_comment
;
The symmetry employed for this shelxl refinement is uniquely defined
by the following loop, which should always be used as a source of
symmetry information in preference to the above space-group names.
They are only intended as comments.
;
_shelx_estimated_absorpt_t_max 0.843
_shelx_estimated_absorpt_t_min 0.771
_reflns_odcompleteness_completeness 97.93
_reflns_odcompleteness_iscentric 1
_reflns_odcompleteness_theta 74.33
_olex2_refinement_description
;
1. Fixed Uiso
 At 1.2 times of:
  All C(H) groups, All C(H,H) groups
 At 1.5 times of:
  All C(H,H,H) groups, All O(H) groups
2.a Ternary CH refined with riding coordinates:
 C6(H6), C7(H7), C10(H10)
2.b Secondary CH2 refined with riding coordinates:
 C8(H8A,H8B), C9(H9A,H9B)
2.c Aromatic/amide H refined with riding coordinates:
 C2(H2), C3(H3), C4(H4), C5(H5), C15(H15), C17(H17), C19(H19), C22(H22),
 C24(H24), C26(H26)
2.d Idealised Me refined as rotating group:
 C11(H11A,H11B,H11C), C12(H12A,H12B,H12C)
2.e Idealised tetrahedral OH refined as rotating group:
 O7(H7A)
;
_olex2_submission_special_instructions 'No special instructions were received'
_oxdiff_exptl_absorpt_empirical_details
;
Empirical correction (ABSPACK) includes:
- Absorption correction using spherical harmonics
- Frame scaling
;
_oxdiff_exptl_absorpt_empirical_full_max 3.109
_oxdiff_exptl_absorpt_empirical_full_min 0.648

loop_
_space_group_symop_operation_xyz
'x, y, z'
'-x, -y, -z'

loop_
_atom_site_label
_atom_site_type_symbol
_atom_site_fract_x
_atom_site_fract_y
_atom_site_fract_z
_atom_site_U_iso_or_equiv
_atom_site_adp_type
_atom_site_occupancy
_atom_site_site_symmetry_order
_atom_site_calc_flag
_atom_site_refinement_flags_posn
_atom_site_refinement_flags_adp
_atom_site_refinement_flags_occupancy
_atom_site_disorder_assembly
_atom_site_disorder_group
O1 O 0.30768(15) 0.31261(14) 0.36741(11) 0.0756(4) Uani 1 1 d . . . . .
O2 O 0.34737(14) 0.43911(12) 0.53986(11) 0.0687(3) Uani 1 1 d . . . . .
O3 O 0.6658(3) 0.3891(2) 0.82849(14) 0.1172(7) Uani 1 1 d . . . . .
O4 O 0.7501(3) 0.2435(3) 0.79015(18) 0.1539(11) Uani 1 1 d . . . . .
O5 O 0.68938(18) -0.00687(15) 0.41849(17) 0.0978(5) Uani 1 1 d . . . . .
O6 O 0.5520(3) 0.0105(3) 0.29198(18) 0.1405(9) Uani 1 1 d . . . . .
O7 O 0.18918(13) 0.55116(12) 0.48826(10) 0.0634(3) Uani 1 1 d . . . . .
H7A H 0.238950 0.515010 0.509980 0.095 Uiso 1 1 calc GR . . . .
O8 O 0.19672(19) 0.63298(17) 0.66343(12) 0.0909(5) Uani 1 1 d . . . . .
O9 O -0.0058(2) 0.9659(2) 0.77162(13) 0.1105(6) Uani 1 1 d . . . . .
O10 O -0.1238(2) 1.01249(16) 0.65181(14) 0.0958(5) Uani 1 1 d . . . . .
O11 O -0.2062(2) 0.7727(2) 0.26972(14) 0.1144(7) Uani 1 1 d . . . . .
O12 O -0.0915(2) 0.64873(18) 0.22309(12) 0.1023(6) Uani 1 1 d . . . . .
N1 N 0.17638(17) 0.33487(14) 0.19138(11) 0.0602(3) Uani 1 1 d . . . . .
N2 N 0.6812(2) 0.30231(19) 0.76347(15) 0.0834(5) Uani 1 1 d . . . . .
N3 N 0.60945(19) 0.04042(16) 0.38571(17) 0.0754(5) Uani 1 1 d . . . . .
N4 N -0.05371(19) 0.95291(15) 0.67827(14) 0.0727(4) Uani 1 1 d . . . . .
N5 N -0.1250(2) 0.72070(17) 0.29126(13) 0.0742(4) Uani 1 1 d . . . . .
C1 C 0.2047(2) 0.29429(18) 0.09525(13) 0.0660(4) Uani 1 1 d . . . . .
C2 C 0.1170(3) 0.2986(3) 0.00737(16) 0.0893(7) Uani 1 1 d . . . . .
H2 H 0.132756 0.271490 -0.061046 0.107 Uiso 1 1 calc R . . . .
C3 C 0.0064(3) 0.3429(3) 0.02022(19) 0.0981(8) Uani 1 1 d . . . . .
H3 H -0.052021 0.346133 -0.039493 0.118 Uiso 1 1 calc R . . . .
C4 C -0.0190(3) 0.3825(2) 0.1210(2) 0.0877(6) Uani 1 1 d . . . . .
H4 H -0.094842 0.411284 0.129865 0.105 Uiso 1 1 calc R . . . .
C5 C 0.0694(2) 0.37858(19) 0.20660(17) 0.0730(5) Uani 1 1 d . . . . .
H5 H 0.055758 0.406117 0.275732 0.088 Uiso 1 1 calc R . . . .
C6 C 0.3249(2) 0.2431(2) 0.08894(16) 0.0792(6) Uani 1 1 d . . . . .
H6 H 0.372410 0.254481 0.163128 0.095 Uiso 1 1 calc R . . . .
C7 C 0.4415(3) 0.3094(3) 0.0432(2) 0.0965(7) Uani 1 1 d . . . . .
H7 H 0.393304 0.328537 -0.015718 0.116 Uiso 1 1 calc R . . . .
C8 C 0.4935(5) 0.2013(4) -0.0078(4) 0.1577(16) Uani 1 1 d . . . . .
H8A H 0.535407 0.214267 -0.065488 0.189 Uiso 1 1 calc R . . . .
H8B H 0.565966 0.196801 0.046804 0.189 Uiso 1 1 calc R . . . .
C9 C 0.3682(7) 0.0877(4) -0.0509(5) 0.186(2) Uani 1 1 d . . . . .
H9A H 0.396517 0.015984 -0.052202 0.223 Uiso 1 1 calc R . . . .
H9B H 0.319749 0.073102 -0.125007 0.223 Uiso 1 1 calc R . . . .
C10 C 0.2696(4) 0.1010(3) 0.0185(3) 0.1068(8) Uani 1 1 d . . . . .
H10 H 0.173532 0.079239 -0.029389 0.128 Uiso 1 1 calc R . . . .
C11 C 0.5580(4) 0.4268(4) 0.1207(4) 0.1497(14) Uani 1 1 d . . . . .
H11A H 0.520590 0.494068 0.139061 0.225 Uiso 1 1 calc GR . . . .
H11B H 0.634833 0.448724 0.087985 0.225 Uiso 1 1 calc GR . . . .
H11C H 0.594428 0.414347 0.185660 0.225 Uiso 1 1 calc GR . . . .
C12 C 0.2553(8) 0.0179(5) 0.0783(5) 0.215(3) Uani 1 1 d . . . . .
H12A H 0.348948 0.033218 0.122657 0.322 Uiso 1 1 calc GR . . . .
H12B H 0.214164 -0.068643 0.027919 0.322 Uiso 1 1 calc GR . . . .
H12C H 0.193213 0.033772 0.124103 0.322 Uiso 1 1 calc GR . . . .
C13 C 0.36472(16) 0.35328(15) 0.46668(13) 0.0543(4) Uani 1 1 d . . . . .
C14 C 0.46231(15) 0.29042(14) 0.50513(12) 0.0499(3) Uani 1 1 d . . . . .
C15 C 0.52549(17) 0.32582(15) 0.61517(13) 0.0546(4) Uani 1 1 d . . . . .
H15 H 0.508595 0.388956 0.666972 0.066 Uiso 1 1 calc R . . . .
C16 C 0.61415(17) 0.26576(16) 0.64684(14) 0.0589(4) Uani 1 1 d . . . . .
C17 C 0.64322(17) 0.17185(16) 0.57373(15) 0.0597(4) Uani 1 1 d . . . . .
H17 H 0.703149 0.132503 0.596598 0.072 Uiso 1 1 calc R . . . .
C18 C 0.57915(17) 0.13966(15) 0.46571(15) 0.0564(4) Uani 1 1 d . . . . .
C19 C 0.48901(17) 0.19575(15) 0.42943(13) 0.0541(4) Uani 1 1 d . . . . .
H19 H 0.446676 0.170462 0.355223 0.065 Uiso 1 1 calc R . . . .
C20 C 0.16224(18) 0.62464(16) 0.57080(15) 0.0596(4) Uani 1 1 d . . . . .
C21 C 0.07660(16) 0.69983(14) 0.53927(13) 0.0527(3) Uani 1 1 d . . . . .
C22 C 0.05374(17) 0.79144(15) 0.62058(14) 0.0553(4) Uani 1 1 d . . . . .
H22 H 0.093095 0.808084 0.693677 0.066 Uiso 1 1 calc R . . . .
C23 C -0.02802(17) 0.85743(15) 0.59162(14) 0.0553(4) Uani 1 1 d . . . . .
C24 C -0.08849(17) 0.83726(15) 0.48524(14) 0.0567(4) Uani 1 1 d . . . . .
H24 H -0.143838 0.882528 0.467242 0.068 Uiso 1 1 calc R . . . .
C25 C -0.06262(17) 0.74614(15) 0.40651(13) 0.0552(4) Uani 1 1 d . . . . .
C26 C 0.01852(17) 0.67751(14) 0.43089(13) 0.0543(4) Uani 1 1 d . . . . .
H26 H 0.034078 0.617139 0.375485 0.065 Uiso 1 1 calc R . . . .
H1 H 0.230(3) 0.331(2) 0.251(2) 0.085(7) Uiso 1 1 d . . . . .

loop_
_atom_site_aniso_label
_atom_site_aniso_U_11
_atom_site_aniso_U_22
_atom_site_aniso_U_33
_atom_site_aniso_U_23
_atom_site_aniso_U_13
_atom_site_aniso_U_12
O1 0.0789(8) 0.0987(10) 0.0665(8) 0.0406(7) 0.0136(6) 0.0498(7)
O2 0.0712(7) 0.0736(7) 0.0802(8) 0.0319(6) 0.0248(6) 0.0479(6)
O3 0.1596(18) 0.1104(14) 0.0632(9) 0.0203(9) 0.0010(10) 0.0527(13)
O4 0.176(2) 0.198(2) 0.1006(14) 0.0497(15) -0.0185(14) 0.124(2)
O5 0.0925(10) 0.0829(10) 0.1489(15) 0.0464(10) 0.0525(10) 0.0618(9)
O6 0.201(2) 0.161(2) 0.0851(12) 0.0172(12) 0.0432(14) 0.1317(19)
O7 0.0662(7) 0.0677(7) 0.0778(8) 0.0344(6) 0.0291(6) 0.0422(6)
O8 0.1169(12) 0.1198(12) 0.0751(9) 0.0480(9) 0.0316(8) 0.0831(11)
O9 0.1407(15) 0.1301(15) 0.0665(9) 0.0130(9) 0.0219(9) 0.0867(13)
O10 0.1234(13) 0.0902(10) 0.1002(11) 0.0303(8) 0.0412(10) 0.0763(10)
O11 0.1448(16) 0.1452(16) 0.0793(10) 0.0414(10) 0.0113(10) 0.1010(14)
O12 0.1543(16) 0.1133(13) 0.0635(8) 0.0313(8) 0.0350(9) 0.0819(12)
N1 0.0754(9) 0.0679(8) 0.0490(7) 0.0246(6) 0.0199(6) 0.0379(7)
N2 0.0811(11) 0.0893(12) 0.0693(10) 0.0297(9) -0.0037(8) 0.0296(9)
N3 0.0749(10) 0.0675(9) 0.0964(13) 0.0273(9) 0.0399(9) 0.0386(8)
N4 0.0797(10) 0.0705(9) 0.0724(10) 0.0174(7) 0.0255(8) 0.0413(8)
N5 0.0904(11) 0.0785(10) 0.0649(9) 0.0302(8) 0.0194(8) 0.0441(9)
C1 0.0809(11) 0.0787(11) 0.0481(8) 0.0229(7) 0.0197(7) 0.0427(9)
C2 0.1147(17) 0.1166(17) 0.0487(9) 0.0274(10) 0.0162(10) 0.0664(15)
C3 0.1053(17) 0.1124(18) 0.0737(13) 0.0272(12) -0.0058(12) 0.0603(15)
C4 0.0836(14) 0.0920(14) 0.0948(15) 0.0294(12) 0.0189(11) 0.0518(12)
C5 0.0864(13) 0.0758(11) 0.0724(11) 0.0277(9) 0.0345(10) 0.0448(10)
C6 0.0938(14) 0.1028(15) 0.0617(10) 0.0313(10) 0.0285(9) 0.0607(12)
C7 0.0936(16) 0.119(2) 0.0927(16) 0.0408(14) 0.0355(13) 0.0542(15)
C8 0.176(4) 0.151(3) 0.198(4) 0.063(3) 0.133(3) 0.092(3)
C9 0.279(6) 0.123(3) 0.215(5) 0.058(3) 0.177(5) 0.103(4)
C10 0.118(2) 0.1083(19) 0.1055(18) 0.0274(15) 0.0352(15) 0.0690(17)
C11 0.122(3) 0.137(3) 0.168(4) 0.036(3) 0.042(2) 0.039(2)
C12 0.339(8) 0.130(3) 0.251(6) 0.099(4) 0.203(6) 0.096(4)
C13 0.0503(8) 0.0634(9) 0.0634(9) 0.0323(7) 0.0195(6) 0.0293(7)
C14 0.0461(7) 0.0549(8) 0.0566(8) 0.0246(6) 0.0166(6) 0.0243(6)
C15 0.0538(8) 0.0561(8) 0.0576(8) 0.0210(7) 0.0152(6) 0.0254(6)
C16 0.0511(8) 0.0635(9) 0.0621(9) 0.0282(7) 0.0071(7) 0.0206(7)
C17 0.0472(8) 0.0605(9) 0.0820(11) 0.0355(8) 0.0158(7) 0.0262(7)
C18 0.0505(8) 0.0535(8) 0.0749(10) 0.0261(7) 0.0257(7) 0.0260(6)
C19 0.0528(8) 0.0603(8) 0.0554(8) 0.0233(7) 0.0182(6) 0.0260(7)
C20 0.0585(9) 0.0649(9) 0.0722(10) 0.0341(8) 0.0255(7) 0.0332(7)
C21 0.0505(8) 0.0546(8) 0.0669(9) 0.0300(7) 0.0246(7) 0.0265(6)
C22 0.0547(8) 0.0598(8) 0.0586(8) 0.0252(7) 0.0203(6) 0.0252(7)
C23 0.0561(8) 0.0531(8) 0.0649(9) 0.0222(7) 0.0254(7) 0.0267(6)
C24 0.0557(8) 0.0560(8) 0.0712(10) 0.0286(7) 0.0232(7) 0.0304(7)
C25 0.0588(8) 0.0573(8) 0.0599(9) 0.0272(7) 0.0209(7) 0.0276(7)
C26 0.0583(8) 0.0536(8) 0.0640(9) 0.0264(7) 0.0272(7) 0.0281(7)

loop_
_atom_type_symbol
_atom_type_description
_atom_type_scat_dispersion_real
_atom_type_scat_dispersion_imag
_atom_type_scat_source
C C 0.0181 0.0091 'International Tables Vol C Tables 4.2.6.8 and 6.1.1.4'
H H 0.0000 0.0000 'International Tables Vol C Tables 4.2.6.8 and 6.1.1.4'
N N 0.0311 0.0180 'International Tables Vol C Tables 4.2.6.8 and 6.1.1.4'
O O 0.0492 0.0322 'International Tables Vol C Tables 4.2.6.8 and 6.1.1.4'

loop_
_geom_angle_atom_site_label_1
_geom_angle_atom_site_label_2
_geom_angle_atom_site_label_3
_geom_angle
_geom_angle_site_symmetry_1
_geom_angle_site_symmetry_3
_geom_angle_publ_flag
C20 O7 H7A 109.5 . . ?
C1 N1 C5 124.30(16) . . ?
C1 N1 H1 119.7(15) . . ?
C5 N1 H1 116.0(15) . . ?
O3 N2 O4 122.3(2) . . ?
O3 N2 C16 119.17(18) . . ?
O4 N2 C16 118.5(2) . . ?
O5 N3 C18 118.7(2) . . ?
O6 N3 O5 123.5(2) . . ?
O6 N3 C18 117.80(18) . . ?
O9 N4 O10 124.07(17) . . ?
O9 N4 C23 117.75(16) . . ?
O10 N4 C23 118.17(17) . . ?
O11 N5 O12 123.58(18) . . ?
O11 N5 C25 118.39(17) . . ?
O12 N5 C25 118.02(16) . . ?
N1 C1 C2 116.88(18) . . ?
N1 C1 C6 118.74(16) . . ?
C2 C1 C6 124.35(17) . . ?
C1 C2 H2 119.9 . . ?
C3 C2 C1 120.26(19) . . ?
C3 C2 H2 119.9 . . ?
C2 C3 H3 119.7 . . ?
C2 C3 C4 120.5(2) . . ?
C4 C3 H3 119.7 . . ?
C3 C4 H4 120.8 . . ?
C5 C4 C3 118.3(2) . . ?
C5 C4 H4 120.8 . . ?
N1 C5 C4 119.71(19) . . ?
N1 C5 H5 120.1 . . ?
C4 C5 H5 120.1 . . ?
C1 C6 H6 107.7 . . ?
C1 C6 C7 114.43(19) . . ?
C1 C6 C10 112.6(2) . . ?
C7 C6 H6 107.7 . . ?
C10 C6 H6 107.7 . . ?
C10 C6 C7 106.6(2) . . ?
C6 C7 H7 108.2 . . ?
C8 C7 C6 100.7(2) . . ?
C8 C7 H7 108.2 . . ?
C11 C7 C6 117.0(3) . . ?
C11 C7 H7 108.2 . . ?
C11 C7 C8 114.2(3) . . ?
C7 C8 H8A 110.5 . . ?
C7 C8 H8B 110.5 . . ?
H8A C8 H8B 108.7 . . ?
C9 C8 C7 106.1(3) . . ?
C9 C8 H8A 110.5 . . ?
C9 C8 H8B 110.5 . . ?
C8 C9 H9A 109.9 . . ?
C8 C9 H9B 109.9 . . ?
C8 C9 C10 108.8(3) . . ?
H9A C9 H9B 108.3 . . ?
C10 C9 H9A 109.9 . . ?
C10 C9 H9B 109.9 . . ?
C6 C10 H10 107.5 . . ?
C9 C10 C6 105.1(3) . . ?
C9 C10 H10 107.5 . . ?
C12 C10 C6 115.3(3) . . ?
C12 C10 C9 113.7(3) . . ?
C12 C10 H10 107.5 . . ?
C7 C11 H11A 109.5 . . ?
C7 C11 H11B 109.5 . . ?
C7 C11 H11C 109.5 . . ?
H11A C11 H11B 109.5 . . ?
H11A C11 H11C 109.5 . . ?
H11B C11 H11C 109.5 . . ?
C10 C12 H12A 109.5 . . ?
C10 C12 H12B 109.5 . . ?
C10 C12 H12C 109.5 . . ?
H12A C12 H12B 109.5 . . ?
H12A C12 H12C 109.5 . . ?
H12B C12 H12C 109.5 . . ?
O1 C13 O2 127.15(15) . . ?
O1 C13 C14 116.79(15) . . ?
O2 C13 C14 116.02(14) . . ?
C15 C14 C13 120.78(14) . . ?
C15 C14 C19 119.45(14) . . ?
C19 C14 C13 119.77(14) . . ?
C14 C15 H15 120.6 . . ?
C16 C15 C14 118.89(15) . . ?
C16 C15 H15 120.6 . . ?
C15 C16 N2 119.31(17) . . ?
C17 C16 N2 117.64(16) . . ?
C17 C16 C15 123.05(16) . . ?
C16 C17 H17 121.8 . . ?
C18 C17 C16 116.37(15) . . ?
C18 C17 H17 121.8 . . ?
C17 C18 N3 117.53(16) . . ?
C17 C18 C19 123.09(15) . . ?
C19 C18 N3 119.38(17) . . ?
C14 C19 H19 120.4 . . ?
C18 C19 C14 119.15(15) . . ?
C18 C19 H19 120.4 . . ?
O7 C20 C21 113.27(15) . . ?
O8 C20 O7 125.74(16) . . ?
O8 C20 C21 120.97(16) . . ?
C22 C21 C20 119.12(15) . . ?
C26 C21 C20 121.28(14) . . ?
C26 C21 C22 119.59(14) . . ?
C21 C22 H22 120.5 . . ?
C23 C22 C21 119.07(15) . . ?
C23 C22 H22 120.5 . . ?
C22 C23 N4 118.72(16) . . ?
C24 C23 N4 118.19(15) . . ?
C24 C23 C22 123.08(15) . . ?
C23 C24 H24 121.9 . . ?
C23 C24 C25 116.28(15) . . ?
C25 C24 H24 121.9 . . ?
C24 C25 N5 118.51(15) . . ?
C26 C25 N5 118.45(15) . . ?
C26 C25 C24 123.04(16) . . ?
C21 C26 H26 120.5 . . ?
C25 C26 C21 118.93(15) . . ?
C25 C26 H26 120.5 . . ?

loop_
_geom_bond_atom_site_label_1
_geom_bond_atom_site_label_2
_geom_bond_distance
_geom_bond_site_symmetry_2
_geom_bond_publ_flag
O1 C13 1.236(2) . ?
O2 C13 1.255(2) . ?
O3 N2 1.196(3) . ?
O4 N2 1.203(3) . ?
O5 N3 1.204(2) . ?
O6 N3 1.186(3) . ?
O7 H7A 0.8200 . ?
O7 C20 1.303(2) . ?
O8 C20 1.199(2) . ?
O9 N4 1.210(2) . ?
O10 N4 1.218(2) . ?
O11 N5 1.206(2) . ?
O12 N5 1.210(2) . ?
N1 C1 1.338(2) . ?
N1 C5 1.339(2) . ?
N1 H1 0.91(3) . ?
N2 C16 1.468(2) . ?
N3 C18 1.472(2) . ?
N4 C23 1.469(2) . ?
N5 C25 1.469(2) . ?
C1 C2 1.375(3) . ?
C1 C6 1.501(3) . ?
C2 H2 0.9300 . ?
C2 C3 1.371(3) . ?
C3 H3 0.9300 . ?
C3 C4 1.379(4) . ?
C4 H4 0.9300 . ?
C4 C5 1.353(3) . ?
C5 H5 0.9300 . ?
C6 H6 0.9800 . ?
C6 C7 1.540(3) . ?
C6 C10 1.537(4) . ?
C7 H7 0.9800 . ?
C7 C8 1.534(4) . ?
C7 C11 1.472(5) . ?
C8 H8A 0.9700 . ?
C8 H8B 0.9700 . ?
C8 C9 1.430(6) . ?
C9 H9A 0.9700 . ?
C9 H9B 0.9700 . ?
C9 C10 1.474(5) . ?
C10 H10 0.9800 . ?
C10 C12 1.446(5) . ?
C11 H11A 0.9600 . ?
C11 H11B 0.9600 . ?
C11 H11C 0.9600 . ?
C12 H12A 0.9600 . ?
C12 H12B 0.9600 . ?
C12 H12C 0.9600 . ?
C13 C14 1.509(2) . ?
C14 C15 1.384(2) . ?
C14 C19 1.388(2) . ?
C15 H15 0.9300 . ?
C15 C16 1.382(2) . ?
C16 C17 1.378(3) . ?
C17 H17 0.9300 . ?
C17 C18 1.367(3) . ?
C18 C19 1.380(2) . ?
C19 H19 0.9300 . ?
C20 C21 1.508(2) . ?
C21 C22 1.386(2) . ?
C21 C26 1.385(2) . ?
C22 H22 0.9300 . ?
C22 C23 1.376(2) . ?
C23 C24 1.372(2) . ?
C24 H24 0.9300 . ?
C24 C25 1.379(2) . ?
C25 C26 1.377(2) . ?
C26 H26 0.9300 . ?

loop_
_geom_torsion_atom_site_label_1
_geom_torsion_atom_site_label_2
_geom_torsion_atom_site_label_3
_geom_torsion_atom_site_label_4
_geom_torsion
_geom_torsion_site_symmetry_1
_geom_torsion_site_symmetry_2
_geom_torsion_site_symmetry_3
_geom_torsion_site_symmetry_4
_geom_torsion_publ_flag
O1 C13 C14 C15 -177.03(15) . . . . ?
O1 C13 C14 C19 2.8(2) . . . . ?
O2 C13 C14 C15 1.0(2) . . . . ?
O2 C13 C14 C19 -179.10(14) . . . . ?
O3 N2 C16 C15 -5.0(3) . . . . ?
O3 N2 C16 C17 175.1(2) . . . . ?
O4 N2 C16 C15 175.0(2) . . . . ?
O4 N2 C16 C17 -4.9(3) . . . . ?
O5 N3 C18 C17 -0.6(3) . . . . ?
O5 N3 C18 C19 179.32(16) . . . . ?
O6 N3 C18 C17 178.6(2) . . . . ?
O6 N3 C18 C19 -1.5(3) . . . . ?
O7 C20 C21 C22 -173.23(14) . . . . ?
O7 C20 C21 C26 7.9(2) . . . . ?
O8 C20 C21 C22 8.3(3) . . . . ?
O8 C20 C21 C26 -170.58(17) . . . . ?
O9 N4 C23 C22 -2.6(3) . . . . ?
O9 N4 C23 C24 176.59(19) . . . . ?
O10 N4 C23 C22 178.57(17) . . . . ?
O10 N4 C23 C24 -2.2(3) . . . . ?
O11 N5 C25 C24 -6.1(3) . . . . ?
O11 N5 C25 C26 173.65(19) . . . . ?
O12 N5 C25 C24 173.71(18) . . . . ?
O12 N5 C25 C26 -6.5(3) . . . . ?
N1 C1 C2 C3 -0.1(4) . . . . ?
N1 C1 C6 C7 -124.4(2) . . . . ?
N1 C1 C6 C10 113.8(2) . . . . ?
N2 C16 C17 C18 179.92(15) . . . . ?
N3 C18 C19 C14 -179.16(14) . . . . ?
N4 C23 C24 C25 -179.50(14) . . . . ?
N5 C25 C26 C21 -179.35(14) . . . . ?
C1 N1 C5 C4 0.5(3) . . . . ?
C1 C2 C3 C4 -0.5(4) . . . . ?
C1 C6 C7 C8 -151.4(3) . . . . ?
C1 C6 C7 C11 84.2(3) . . . . ?
C1 C6 C10 C9 134.9(3) . . . . ?
C1 C6 C10 C12 -99.1(4) . . . . ?
C2 C1 C6 C7 58.0(3) . . . . ?
C2 C1 C6 C10 -63.9(3) . . . . ?
C2 C3 C4 C5 1.1(4) . . . . ?
C3 C4 C5 N1 -1.1(4) . . . . ?
C5 N1 C1 C2 0.1(3) . . . . ?
C5 N1 C1 C6 -177.76(19) . . . . ?
C6 C1 C2 C3 177.6(2) . . . . ?
C6 C7 C8 C9 35.7(5) . . . . ?
C7 C6 C10 C9 8.7(4) . . . . ?
C7 C6 C10 C12 134.6(4) . . . . ?
C7 C8 C9 C10 -32.4(6) . . . . ?
C8 C9 C10 C6 14.5(5) . . . . ?
C8 C9 C10 C12 -112.4(5) . . . . ?
C10 C6 C7 C8 -26.3(3) . . . . ?
C10 C6 C7 C11 -150.7(3) . . . . ?
C11 C7 C8 C9 161.9(4) . . . . ?
C13 C14 C15 C16 179.99(14) . . . . ?
C13 C14 C19 C18 179.61(13) . . . . ?
C14 C15 C16 N2 -179.76(15) . . . . ?
C14 C15 C16 C17 0.1(3) . . . . ?
C15 C14 C19 C18 -0.5(2) . . . . ?
C15 C16 C17 C18 0.0(3) . . . . ?
C16 C17 C18 N3 179.43(14) . . . . ?
C16 C17 C18 C19 -0.5(2) . . . . ?
C17 C18 C19 C14 0.7(2) . . . . ?
C19 C14 C15 C16 0.1(2) . . . . ?
C20 C21 C22 C23 -178.12(14) . . . . ?
C20 C21 C26 C25 177.99(14) . . . . ?
C21 C22 C23 N4 179.02(14) . . . . ?
C21 C22 C23 C24 -0.2(2) . . . . ?
C22 C21 C26 C25 -0.9(2) . . . . ?
C22 C23 C24 C25 -0.3(2) . . . . ?
C23 C24 C25 N5 179.95(14) . . . . ?
C23 C24 C25 C26 0.2(2) . . . . ?
C24 C25 C26 C21 0.4(2) . . . . ?
C26 C21 C22 C23 0.8(2) . . . . ?
